data_7012066
loop_
_publ_author_name
'Sugawara, Ken-ichiro'
'Hikichi, Shiro'
'Akita, Munetaka'

_publ_section_title
;
 Di- and tri-valent chlorochromium complexes bearing
 hydrotris(3,5-diisopropylpyrazolyl)borato ligand (TpiPr2),
 TpiPr2CrCln(L)&#x00A0;(n&#x00A0;= 1, 2) and [TpiPr2Cr(\m-Cl)]2:
 flexible coordination behavior of the TpiPr2 ligand and reduction
 features of Cr(ii) species
;
_journal_issue 23
_journal_name_full 'Journal of the Chemical Society, Dalton Transactions'
_journal_page_first 4514
_journal_paper_doi 10.1039/b207326a
_journal_year 2002
_chemical_formula_moiety 'C36 H62 B Cl Cr N8 '
_chemical_formula_sum 'C36 H62 B Cl Cr N8'
_chemical_formula_weight 705.20
_space_group_IT_number 14
_symmetry_cell_setting monoclinic
_symmetry_Int_Tables_number 14
_symmetry_space_group_name_Hall '-P 2ybc'
_symmetry_space_group_name_H-M 'P 1 21/c 1'
_cell_angle_alpha 90
_cell_angle_beta 92.584(3)
_cell_angle_gamma 90
_cell_formula_units_Z 4
_cell_length_a 13.4411(5)
_cell_length_b 17.0438(5)
_cell_length_c 17.3368(5)
_cell_measurement_reflns_used 8688
_cell_measurement_temperature 213
_cell_measurement_theta_max 27.5
_cell_measurement_theta_min 2.4
_cell_volume 3967.6(2)
_computing_cell_refinement PROCESS-AUTO
_computing_data_collection PROCESS-AUTO
_computing_data_reduction 'teXsan Ver. 1.11'
_computing_publication_material 'teXsan Ver. 1.11'
_computing_structure_refinement SHELXL97
_computing_structure_solution SHELXS86
_diffrn_detector_area_resol_mean 10.00
_diffrn_measurement_device_type 'Rigaku RAXIS-IV Imaging Plate'
_diffrn_measurement_method \w
_diffrn_radiation_type 'Mo K\a'
_diffrn_radiation_wavelength 0.7107
_diffrn_reflns_av_R_equivalents 0.000
_diffrn_reflns_limit_h_max 17
_diffrn_reflns_limit_h_min 0
_diffrn_reflns_limit_k_max 22
_diffrn_reflns_limit_k_min 0
_diffrn_reflns_limit_l_max 21
_diffrn_reflns_limit_l_min -22
_diffrn_reflns_number 31611
_diffrn_reflns_theta_max 27.48
_exptl_absorpt_coefficient_mu 0.391
_exptl_absorpt_correction_T_max 0.962
_exptl_absorpt_correction_T_min 0.886
_exptl_absorpt_correction_type multi-scan
_exptl_absorpt_process_details '(Higashi, 1995)'
_exptl_crystal_colour unknown
_exptl_crystal_density_diffrn 1.180
_exptl_crystal_density_method 'not measured'
_exptl_crystal_description unknown
_exptl_crystal_size_max 0.100
_exptl_crystal_size_mid 0.100
_exptl_crystal_size_min 0.100
_refine_diff_density_max 0.27
_refine_diff_density_min -0.36
_refine_ls_extinction_coef 0.0000
_refine_ls_extinction_expression Fc^*^=kFc[1+0.001xFc^2^\l^3^/sin(2\q)]^-1/4^
_refine_ls_extinction_method SHELXL
_refine_ls_goodness_of_fit_ref 0.704
_refine_ls_number_parameters 444
_refine_ls_number_reflns 4000
_refine_ls_R_factor_gt 0.0615
_refine_ls_shift/su_max 0.0010
_refine_ls_structure_factor_coef Fsqd
_refine_ls_weighting_details 'w = 1/[\s^2^(Fo^2^) + (0.1000P)^2^+0.0000P] where P=(Fo^2^+2Fc^2^)/3'
_refine_ls_weighting_scheme calc
_refine_ls_wR_factor_ref 0.1794
_reflns_number_gt 4000
_reflns_number_total 8952
_reflns_threshold_expression >2.0sigma(I)
_cod_data_source_file b207326a.txt
_cod_data_source_block compound1a
_cod_original_formula_sum 'C36 H62 B Cl Cr N8 '
_cod_database_code 7012066

loop_
_symmetry_equiv_pos_as_xyz
x,y,z
-x,1/2+y,1/2-z
-x,-y,-z
x,1/2-y,1/2+z

loop_
_atom_site_label
_atom_site_type_symbol
_atom_site_fract_x
_atom_site_fract_y
_atom_site_fract_z
_atom_site_U_iso_or_equiv
_atom_site_adp_type
_atom_site_occupancy
_atom_site_calc_flag
_atom_site_refinement_flags
_atom_site_disorder_assembly
_atom_site_disorder_group
Cr(1) Cr 0.83565(5) 0.07110(4) 0.19366(3) 0.0166(2) Uani 1.00 d . . .
Cl(1) Cl 0.9251(1) 0.16920(7) 0.12662(6) 0.0350(3) Uani 1.00 d . . .
N(11) N 0.7646(3) 0.0066(2) 0.1021(2) 0.0183(8) Uani 1.00 d . . .
N(12) N 0.6836(3) -0.0386(2) 0.1221(2) 0.0154(7) Uani 1.00 d . . .
N(21) N 0.6795(3) 0.0999(2) 0.2192(2) 0.0184(8) Uani 1.00 d . . .
N(22) N 0.6212(3) 0.0361(2) 0.2353(2) 0.0165(8) Uani 1.00 d . . .
N(31) N 0.8371(3) -0.0386(2) 0.2494(2) 0.0168(8) Uani 1.00 d . . .
N(32) N 0.7474(3) -0.0766(2) 0.2560(2) 0.0187(8) Uani 1.00 d . . .
N(41) N 0.8913(3) 0.1236(2) 0.2996(2) 0.0228(9) Uani 1.00 d . . .
N(42) N 0.9800(3) 0.1619(2) 0.2982(2) 0.0273(9) Uani 1.00 d . . .
C(11) C 0.8464(3) 0.0433(3) -0.0193(2) 0.023(1) Uani 1.00 d . . .
C(12) C 0.8012(4) 0.1189(3) -0.0521(3) 0.038(1) Uani 1.00 d . . .
C(13) C 0.8871(4) -0.0087(3) -0.0823(2) 0.036(1) Uani 1.00 d . . .
C(14) C 0.7699(3) 0.0004(2) 0.0251(2) 0.0177(9) Uani 1.00 d . . .
C(15) C 0.6927(3) -0.0468(3) -0.0038(2) 0.021(1) Uani 1.00 d . . .
C(16) C 0.6388(3) -0.0703(3) 0.0578(2) 0.0200(9) Uani 1.00 d . . .
C(17) C 0.5485(3) -0.1221(3) 0.0584(2) 0.027(1) Uani 1.00 d . . .
C(18) C 0.4888(4) -0.1198(3) -0.0185(2) 0.036(1) Uani 1.00 d . . .
C(19) C 0.5778(4) -0.2064(3) 0.0776(3) 0.039(1) Uani 1.00 d . . .
C(21) C 0.6764(4) 0.2436(3) 0.2314(3) 0.026(1) Uani 1.00 d . . .
C(22) C 0.6256(4) 0.3043(3) 0.2804(3) 0.045(1) Uani 1.00 d . . .
C(23) C 0.6730(4) 0.2689(3) 0.1476(3) 0.044(1) Uani 1.00 d . . .
C(24) C 0.6318(3) 0.1638(3) 0.2417(2) 0.0212(10) Uani 1.00 d . . .
C(25) C 0.5411(3) 0.1421(3) 0.2719(2) 0.026(1) Uani 1.00 d . . .
C(26) C 0.5365(3) 0.0616(3) 0.2683(2) 0.024(1) Uani 1.00 d . . .
C(27) C 0.4566(4) 0.0079(3) 0.2961(3) 0.031(1) Uani 1.00 d . . .
C(28) C 0.4440(5) 0.0198(4) 0.3827(3) 0.066(2) Uani 1.00 d . . .
C(29) C 0.3595(4) 0.0221(4) 0.2521(4) 0.063(2) Uani 1.00 d . . .
C(31) C 1.0158(4) -0.0611(3) 0.2863(2) 0.026(1) Uani 1.00 d . . .
C(32) C 1.0788(4) -0.1271(3) 0.2550(3) 0.040(1) Uani 1.00 d . . .
C(33) C 1.0540(4) -0.0390(4) 0.3668(3) 0.045(1) Uani 1.00 d . . .
C(34) C 0.9075(3) -0.0841(2) 0.2838(2) 0.0202(10) Uani 1.00 d . . .
C(35) C 0.8643(4) -0.1504(3) 0.3133(2) 0.028(1) Uani 1.00 d . . .
C(36) C 0.7635(3) -0.1446(3) 0.2951(2) 0.022(1) Uani 1.00 d . . .
C(37) C 0.6810(4) -0.1987(3) 0.3173(2) 0.034(1) Uani 1.00 d . . .
C(38) C 0.7192(5) -0.2805(3) 0.3359(3) 0.056(2) Uani 1.00 d . . .
C(39) C 0.6278(4) -0.1652(4) 0.3861(3) 0.052(2) Uani 1.00 d . . .
C(41) C 0.7705(4) 0.0917(3) 0.4015(2) 0.035(1) Uani 1.00 d . . .
C(42) C 0.7146(5) 0.1495(4) 0.4512(3) 0.059(2) Uani 1.00 d . . .
C(43) C 0.7934(5) 0.0164(3) 0.4468(3) 0.052(2) Uani 1.00 d . . .
C(44) C 0.8637(4) 0.1274(3) 0.3731(2) 0.027(1) Uani 1.00 d . . .
C(45) C 0.9363(4) 0.1691(3) 0.4182(2) 0.036(1) Uani 1.00 d . . .
C(46) C 1.0090(4) 0.1905(3) 0.3686(2) 0.028(1) Uani 1.00 d . . .
C(47) C 1.1072(4) 0.2297(4) 0.3817(3) 0.047(2) Uani 1.00 d . . .
C(48) C 1.1044(5) 0.2939(4) 0.4418(4) 0.088(3) Uani 1.00 d . . .
C(49) C 1.1853(5) 0.1687(5) 0.4038(6) 0.122(4) Uani 1.00 d . . .
B(1) B 0.6543(4) -0.0457(3) 0.2077(3) 0.018(1) Uani 1.00 d . . .
H(0) H 1.005(4) 0.176(3) 0.248(2) 0.0387(2) Uiso 1.00 calc . . .
H(1) H 0.6003 -0.0819 0.2116 0.0204 Uiso 1.00 calc . . .
H(2) H 0.9004 0.0574 0.0160 0.0262 Uiso 1.00 calc . . .
H(3) H 0.7776 0.1503 -0.0108 0.0378 Uiso 1.00 calc . . .
H(4) H 0.7467 0.1065 -0.0877 0.0378 Uiso 1.00 calc . . .
H(5) H 0.8509 0.1475 -0.0785 0.0378 Uiso 1.00 calc . . .
H(6) H 0.9094 -0.0576 -0.0601 0.0365 Uiso 1.00 calc . . .
H(7) H 0.9420 0.0173 -0.1051 0.0365 Uiso 1.00 calc . . .
H(8) H 0.8356 -0.0184 -0.1213 0.0365 Uiso 1.00 calc . . .
H(9) H 0.6792 -0.0606 -0.0562 0.0257 Uiso 1.00 calc . . .
H(10) H 0.5064 -0.1034 0.0975 0.0304 Uiso 1.00 calc . . .
H(11) H 0.4294 -0.1505 -0.0148 0.0357 Uiso 1.00 calc . . .
H(12) H 0.5284 -0.1408 -0.0584 0.0357 Uiso 1.00 calc . . .
H(13) H 0.4712 -0.0665 -0.0309 0.0357 Uiso 1.00 calc . . .
H(14) H 0.6208 -0.2259 0.0393 0.0389 Uiso 1.00 calc . . .
H(15) H 0.5190 -0.2383 0.0783 0.0389 Uiso 1.00 calc . . .
H(16) H 0.6120 -0.2081 0.1274 0.0389 Uiso 1.00 calc . . .
H(17) H 0.7445 0.2409 0.2489 0.0305 Uiso 1.00 calc . . .
H(18) H 0.6582 0.3541 0.2755 0.0450 Uiso 1.00 calc . . .
H(19) H 0.6295 0.2881 0.3335 0.0450 Uiso 1.00 calc . . .
H(20) H 0.5570 0.3091 0.2632 0.0450 Uiso 1.00 calc . . .
H(21) H 0.7054 0.3189 0.1433 0.0437 Uiso 1.00 calc . . .
H(22) H 0.6050 0.2734 0.1289 0.0437 Uiso 1.00 calc . . .
H(23) H 0.7066 0.2307 0.1175 0.0437 Uiso 1.00 calc . . .
H(24) H 0.4916 0.1760 0.2914 0.0295 Uiso 1.00 calc . . .
H(25) H 0.4768 -0.0446 0.2878 0.0348 Uiso 1.00 calc . . .
H(26) H 0.3949 -0.0162 0.4002 0.0662 Uiso 1.00 calc . . .
H(27) H 0.4228 0.0726 0.3919 0.0662 Uiso 1.00 calc . . .
H(28) H 0.5064 0.0104 0.4103 0.0662 Uiso 1.00 calc . . .
H(29) H 0.3416 0.0764 0.2561 0.0629 Uiso 1.00 calc . . .
H(30) H 0.3086 -0.0099 0.2733 0.0629 Uiso 1.00 calc . . .
H(31) H 0.3663 0.0087 0.1988 0.0629 Uiso 1.00 calc . . .
H(32) H 1.0225 -0.0170 0.2536 0.0318 Uiso 1.00 calc . . .
H(33) H 1.0508 -0.1437 0.2057 0.0401 Uiso 1.00 calc . . .
H(34) H 1.0797 -0.1706 0.2903 0.0401 Uiso 1.00 calc . . .
H(35) H 1.1456 -0.1088 0.2492 0.0401 Uiso 1.00 calc . . .
H(36) H 1.0474 -0.0831 0.4007 0.0452 Uiso 1.00 calc . . .
H(37) H 1.0159 0.0043 0.3852 0.0452 Uiso 1.00 calc . . .
H(38) H 1.1228 -0.0243 0.3657 0.0452 Uiso 1.00 calc . . .
H(39) H 0.8973 -0.1926 0.3406 0.0311 Uiso 1.00 calc . . .
H(40) H 0.6339 -0.2016 0.2744 0.0389 Uiso 1.00 calc . . .
H(41) H 0.6640 -0.3143 0.3456 0.0557 Uiso 1.00 calc . . .
H(42) H 0.7634 -0.2785 0.3809 0.0557 Uiso 1.00 calc . . .
H(43) H 0.7543 -0.3004 0.2930 0.0557 Uiso 1.00 calc . . .
H(44) H 0.6744 -0.1602 0.4295 0.0518 Uiso 1.00 calc . . .
H(45) H 0.5748 -0.1998 0.3992 0.0518 Uiso 1.00 calc . . .
H(46) H 0.6009 -0.1145 0.3728 0.0518 Uiso 1.00 calc . . .
H(47) H 0.7297 0.0781 0.3578 0.0434 Uiso 1.00 calc . . .
H(48) H 0.6996 0.1962 0.4219 0.0588 Uiso 1.00 calc . . .
H(49) H 0.7553 0.1628 0.4962 0.0588 Uiso 1.00 calc . . .
H(50) H 0.6538 0.1259 0.4666 0.0588 Uiso 1.00 calc . . .
H(51) H 0.8415 0.0273 0.4880 0.0516 Uiso 1.00 calc . . .
H(52) H 0.8196 -0.0223 0.4130 0.0516 Uiso 1.00 calc . . .
H(53) H 0.7334 -0.0031 0.4679 0.0516 Uiso 1.00 calc . . .
H(54) H 0.9360 0.1805 0.4722 0.0426 Uiso 1.00 calc . . .
H(55) H 1.1244 0.2532 0.3334 0.0602 Uiso 1.00 calc . . .
H(56) H 1.0510 0.3295 0.4286 0.0880 Uiso 1.00 calc . . .
H(57) H 1.1665 0.3219 0.4436 0.0880 Uiso 1.00 calc . . .
H(58) H 1.0941 0.2711 0.4915 0.0880 Uiso 1.00 calc . . .
H(59) H 1.1770 0.1520 0.4560 0.1219 Uiso 1.00 calc . . .
H(60) H 1.2504 0.1910 0.3996 0.1219 Uiso 1.00 calc . . .
H(61) H 1.1780 0.1244 0.3697 0.1219 Uiso 1.00 calc . . .

loop_
_atom_site_aniso_label
_atom_site_aniso_U_11
_atom_site_aniso_U_22
_atom_site_aniso_U_33
_atom_site_aniso_U_12
_atom_site_aniso_U_13
_atom_site_aniso_U_23
Cr(1) 0.0172(4) 0.0161(4) 0.0164(3) -0.0045(3) -0.0003(2) 0.0005(3)
Cl(1) 0.0493(9) 0.0297(7) 0.0268(5) -0.0160(6) 0.0091(5) -0.0002(5)
N(11) 0.022(2) 0.017(2) 0.017(1) -0.003(2) 0.002(1) -0.001(1)
N(12) 0.013(2) 0.017(2) 0.016(1) -0.002(2) -0.003(1) -0.001(1)
N(21) 0.016(2) 0.019(2) 0.020(2) -0.003(2) 0.004(1) -0.002(1)
N(22) 0.014(2) 0.016(2) 0.020(1) -0.003(2) 0.002(1) -0.001(1)
N(31) 0.017(2) 0.015(2) 0.019(1) -0.001(2) 0.002(1) 0.004(1)
N(32) 0.021(2) 0.012(2) 0.023(2) -0.002(2) 0.002(1) 0.004(1)
N(41) 0.024(2) 0.021(2) 0.023(2) -0.009(2) -0.005(1) 0.000(2)
N(42) 0.029(2) 0.027(2) 0.026(2) -0.011(2) -0.003(2) 0.001(2)
C(11) 0.024(3) 0.027(3) 0.019(2) -0.003(2) 0.004(2) 0.001(2)
C(12) 0.043(3) 0.035(3) 0.037(2) 0.000(3) 0.013(2) 0.011(2)
C(13) 0.031(3) 0.050(4) 0.030(2) 0.005(3) 0.016(2) 0.002(2)
C(14) 0.020(3) 0.015(2) 0.017(2) 0.006(2) 0.001(2) 0.000(2)
C(15) 0.023(3) 0.025(3) 0.016(2) 0.000(2) -0.001(2) -0.002(2)
C(16) 0.015(2) 0.020(2) 0.024(2) 0.006(2) -0.006(2) -0.003(2)
C(17) 0.021(3) 0.032(3) 0.027(2) -0.003(2) 0.003(2) -0.010(2)
C(18) 0.023(3) 0.039(3) 0.044(3) -0.001(2) -0.008(2) -0.014(2)
C(19) 0.047(4) 0.030(3) 0.040(3) -0.004(3) 0.002(2) -0.005(2)
C(21) 0.021(3) 0.019(2) 0.039(2) -0.003(2) -0.001(2) -0.002(2)
C(22) 0.054(4) 0.017(3) 0.064(3) -0.005(3) 0.012(3) -0.014(2)
C(23) 0.051(4) 0.034(3) 0.046(3) -0.005(3) 0.003(3) 0.002(3)
C(24) 0.019(3) 0.018(2) 0.026(2) 0.000(2) -0.002(2) 0.001(2)
C(25) 0.019(3) 0.020(3) 0.039(2) 0.004(2) 0.010(2) -0.005(2)
C(26) 0.016(2) 0.027(3) 0.030(2) -0.002(2) 0.004(2) -0.005(2)
C(27) 0.026(3) 0.027(3) 0.040(2) 0.001(2) 0.012(2) -0.006(2)
C(28) 0.077(5) 0.068(5) 0.057(3) -0.025(4) 0.046(3) -0.007(3)
C(29) 0.029(4) 0.041(4) 0.118(5) -0.008(3) 0.001(3) 0.013(4)
C(31) 0.028(3) 0.017(3) 0.033(2) -0.003(2) -0.006(2) 0.009(2)
C(32) 0.034(3) 0.031(3) 0.056(3) -0.004(3) 0.009(2) -0.001(3)
C(33) 0.030(3) 0.060(4) 0.045(3) -0.010(3) -0.010(2) 0.002(3)
C(34) 0.026(3) 0.016(2) 0.018(2) 0.001(2) -0.001(2) 0.005(2)
C(35) 0.031(3) 0.026(3) 0.027(2) 0.003(2) -0.004(2) 0.009(2)
C(36) 0.029(3) 0.013(2) 0.025(2) -0.005(2) 0.001(2) 0.003(2)
C(37) 0.037(3) 0.030(3) 0.033(2) -0.011(2) -0.008(2) 0.011(2)
C(38) 0.061(4) 0.029(3) 0.078(4) -0.017(3) 0.007(3) 0.020(3)
C(39) 0.043(4) 0.056(4) 0.057(3) -0.015(3) 0.013(3) 0.019(3)
C(41) 0.038(3) 0.041(3) 0.025(2) -0.008(3) 0.003(2) -0.002(2)
C(42) 0.058(4) 0.066(5) 0.054(3) -0.002(4) 0.017(3) -0.007(3)
C(43) 0.064(4) 0.051(4) 0.040(3) -0.014(3) 0.007(3) 0.004(3)
C(44) 0.031(3) 0.027(3) 0.023(2) -0.002(2) 0.002(2) 0.000(2)
C(45) 0.040(3) 0.045(3) 0.024(2) -0.007(3) -0.002(2) -0.006(2)
C(46) 0.028(3) 0.026(3) 0.030(2) -0.008(2) -0.011(2) -0.003(2)
C(47) 0.043(4) 0.048(4) 0.049(3) -0.015(3) -0.007(3) 0.002(3)
C(48) 0.066(5) 0.086(6) 0.112(5) -0.036(5) -0.006(4) -0.049(5)
C(49) 0.048(5) 0.085(7) 0.23(1) -0.021(5) -0.046(6) -0.016(7)
B(1) 0.008(3) 0.018(3) 0.027(2) -0.004(2) 0.002(2) 0.000(2)

loop_
_atom_type_symbol
_atom_type_description
_atom_type_scat_dispersion_real
_atom_type_scat_dispersion_imag
_atom_type_scat_source
C C 0.003 0.002
;International Tables for Crystallography
(1992, Vol. C, Tables 4.2.6.8 and 6.1.1.4)
;
H H 0.000 0.000
;International Tables for Crystallography
(1992, Vol. C, Table 6.1.1.4)
;
N N 0.006 0.003
;International Tables for Crystallography
(1992, Vol. C, Tables 4.2.6.8 and 6.1.1.4)
;
Cr Cr 0.321 0.624
;International Tables for Crystallography
(1992, Vol. C, Tables 4.2.6.8 and 6.1.1.4)
;
Cl Cl 0.148 0.159
;International Tables for Crystallography
(1992, Vol. C, Tables 4.2.6.8 and 6.1.1.4)
;
B B 0.001 0.001
;International Tables for Crystallography
(1992, Vol. C, Tables 4.2.6.8 and 6.1.1.4)
;

loop_
_geom_angle_atom_site_label_1
_geom_angle_atom_site_label_2
_geom_angle_atom_site_label_3
_geom_angle
_geom_angle_site_symmetry_1
_geom_angle_site_symmetry_2
_geom_angle_site_symmetry_3
_geom_angle_publ_flag
Cl(1) Cr(1) N(11) 102.59(9) . . . yes
Cl(1) Cr(1) N(21) 116.32(10) . . . yes
Cl(1) Cr(1) N(31) 148.2(1) . . . yes
Cl(1) Cr(1) N(41) 87.76(10) . . . yes
N(11) Cr(1) N(21) 82.3(1) . . . yes
N(11) Cr(1) N(31) 82.9(1) . . . yes
N(11) Cr(1) N(41) 169.5(1) . . . yes
N(21) Cr(1) N(31) 95.4(1) . . . yes
N(21) Cr(1) N(41) 91.9(1) . . . yes
N(31) Cr(1) N(41) 89.0(1) . . . yes
Cr(1) N(11) N(12) 115.5(2) . . . yes
Cr(1) N(11) C(14) 137.8(3) . . . yes
N(12) N(11) C(14) 106.4(3) . . . yes
N(11) N(12) C(16) 109.8(3) . . . yes
N(11) N(12) B(1) 121.1(3) . . . yes
C(16) N(12) B(1) 129.1(3) . . . yes
Cr(1) N(21) N(22) 114.7(2) . . . yes
Cr(1) N(21) C(24) 135.4(3) . . . yes
N(22) N(21) C(24) 107.5(3) . . . yes
N(21) N(22) C(26) 109.0(3) . . . yes
N(21) N(22) B(1) 118.3(3) . . . yes
C(26) N(22) B(1) 132.3(4) . . . yes
Cr(1) N(31) N(32) 117.8(2) . . . yes
Cr(1) N(31) C(34) 135.1(3) . . . yes
N(32) N(31) C(34) 107.1(3) . . . yes
N(31) N(32) C(36) 108.8(3) . . . yes
N(31) N(32) B(1) 118.6(3) . . . yes
C(36) N(32) B(1) 131.4(4) . . . yes
Cr(1) N(41) N(42) 117.2(2) . . . yes
Cr(1) N(41) C(44) 136.9(3) . . . yes
N(42) N(41) C(44) 105.8(3) . . . yes
N(41) N(42) C(46) 111.9(4) . . . yes
C(12) C(11) C(13) 111.9(3) . . . yes
C(12) C(11) C(14) 109.4(4) . . . yes
C(13) C(11) C(14) 111.1(4) . . . yes
N(11) C(14) C(11) 122.6(4) . . . yes
N(11) C(14) C(15) 109.4(3) . . . yes
C(11) C(14) C(15) 127.9(3) . . . yes
C(14) C(15) C(16) 107.4(3) . . . yes
N(12) C(16) C(15) 107.0(4) . . . yes
N(12) C(16) C(17) 123.9(3) . . . yes
C(15) C(16) C(17) 129.0(4) . . . yes
C(16) C(17) C(18) 111.9(4) . . . yes
C(16) C(17) C(19) 110.8(4) . . . yes
C(18) C(17) C(19) 109.6(4) . . . yes
C(22) C(21) C(23) 110.3(4) . . . yes
C(22) C(21) C(24) 111.0(4) . . . yes
C(23) C(21) C(24) 112.3(4) . . . yes
N(21) C(24) C(21) 120.4(4) . . . yes
N(21) C(24) C(25) 109.5(4) . . . yes
C(21) C(24) C(25) 130.1(4) . . . yes
C(24) C(25) C(26) 106.5(4) . . . yes
N(22) C(26) C(25) 107.5(4) . . . yes
N(22) C(26) C(27) 124.1(4) . . . yes
C(25) C(26) C(27) 128.5(4) . . . yes
C(26) C(27) C(28) 110.2(4) . . . yes
C(26) C(27) C(29) 110.9(4) . . . yes
C(28) C(27) C(29) 110.2(5) . . . yes
C(32) C(31) C(33) 110.0(4) . . . yes
C(32) C(31) C(34) 110.5(4) . . . yes
C(33) C(31) C(34) 112.2(4) . . . yes
N(31) C(34) C(31) 121.6(4) . . . yes
N(31) C(34) C(35) 109.7(4) . . . yes
C(31) C(34) C(35) 128.7(4) . . . yes
C(34) C(35) C(36) 106.4(4) . . . yes
N(32) C(36) C(35) 108.0(4) . . . yes
N(32) C(36) C(37) 123.2(4) . . . yes
C(35) C(36) C(37) 128.7(4) . . . yes
C(36) C(37) C(38) 111.8(4) . . . yes
C(36) C(37) C(39) 110.3(4) . . . yes
C(38) C(37) C(39) 110.1(4) . . . yes
C(42) C(41) C(43) 110.1(4) . . . yes
C(42) C(41) C(44) 111.3(4) . . . yes
C(43) C(41) C(44) 111.0(4) . . . yes
N(41) C(44) C(41) 124.3(4) . . . yes
N(41) C(44) C(45) 109.7(4) . . . yes
C(41) C(44) C(45) 126.1(4) . . . yes
C(44) C(45) C(46) 106.1(4) . . . yes
N(42) C(46) C(45) 106.5(4) . . . yes
N(42) C(46) C(47) 121.1(4) . . . yes
C(45) C(46) C(47) 132.2(4) . . . yes
C(46) C(47) C(48) 112.4(5) . . . yes
C(46) C(47) C(49) 109.4(5) . . . yes
C(48) C(47) C(49) 111.2(5) . . . yes
N(12) B(1) N(22) 108.2(3) . . . yes
N(12) B(1) N(32) 107.8(3) . . . yes
N(22) B(1) N(32) 111.8(3) . . . yes

loop_
_geom_bond_atom_site_label_1
_geom_bond_atom_site_label_2
_geom_bond_distance
_geom_bond_site_symmetry_1
_geom_bond_site_symmetry_2
_geom_bond_publ_flag
Cr(1) Cl(1) 2.391(1) . . yes
Cr(1) N(11) 2.123(3) . . yes
Cr(1) N(21) 2.219(4) . . yes
Cr(1) N(31) 2.104(3) . . yes
Cr(1) N(41) 2.146(3) . . yes
N(11) N(12) 1.389(5) . . yes
N(11) C(14) 1.344(4) . . yes
N(12) C(16) 1.355(5) . . yes
N(12) B(1) 1.557(5) . . yes
N(21) N(22) 1.376(5) . . yes
N(21) C(24) 1.331(6) . . yes
N(22) C(26) 1.368(6) . . yes
N(22) B(1) 1.547(6) . . yes
N(31) N(32) 1.378(5) . . yes
N(31) C(34) 1.343(5) . . yes
N(32) C(36) 1.356(5) . . yes
N(32) B(1) 1.564(6) . . yes
N(41) N(42) 1.361(6) . . yes
N(41) C(44) 1.344(5) . . yes
N(42) C(46) 1.356(5) . . yes
C(11) C(12) 1.523(7) . . yes
C(11) C(13) 1.526(6) . . yes
C(11) C(14) 1.503(6) . . yes
C(14) C(15) 1.389(6) . . yes
C(15) C(16) 1.377(6) . . yes
C(16) C(17) 1.501(6) . . yes
C(17) C(18) 1.526(6) . . yes
C(17) C(19) 1.523(7) . . yes
C(21) C(22) 1.521(7) . . yes
C(21) C(23) 1.514(6) . . yes
C(21) C(24) 1.500(6) . . yes
C(24) C(25) 1.398(6) . . yes
C(25) C(26) 1.375(7) . . yes
C(26) C(27) 1.507(7) . . yes
C(27) C(28) 1.531(7) . . yes
C(27) C(29) 1.501(7) . . yes
C(31) C(32) 1.523(7) . . yes
C(31) C(33) 1.513(6) . . yes
C(31) C(34) 1.507(6) . . yes
C(34) C(35) 1.379(6) . . yes
C(35) C(36) 1.380(7) . . yes
C(36) C(37) 1.505(7) . . yes
C(37) C(38) 1.515(7) . . yes
C(37) C(39) 1.528(7) . . yes
C(41) C(42) 1.529(8) . . yes
C(41) C(43) 1.528(7) . . yes
C(41) C(44) 1.497(7) . . yes
C(44) C(45) 1.415(7) . . yes
C(45) C(46) 1.380(7) . . yes
C(46) C(47) 1.487(8) . . yes
C(47) C(48) 1.513(9) . . yes
C(47) C(49) 1.514(10) . . yes
